data_8102132
loop_
_publ_author_name
'Qi, Guang-Cai'
'Tang, Long'
'Li, Dong-Sheng'
'Fu, Feng'
'Wang, Ji-Jiang'
'Guo, Li'

_publ_section_title
;
Crystal structure of ethylene-4,4'-di(oxybenzoic acid)-4,4'-bipyridine 
(1:1), C~16~H~14~O~6~ &#x00B7; C~10~H~8~N~2~
;
_journal_issue 3
_journal_name_full 'Zeitschrift f\"ur Kristallographie - New Crystal Structures'
_journal_page_first 237
_journal_page_last 238
_journal_volume 222
_journal_year 2007
_chemical_formula_structural 'C10H8N2 &#x00B7; C16H14O6'
_chemical_formula_sum 'C26 H22 N2 O6'
_chemical_formula_weight 458.46
_chemical_name_systematic
;
 4,4'-bipyridine ethylene--di(4-oxybenzoic acid)
;
_space_group_IT_number 2
_symmetry_cell_setting triclinic
_symmetry_space_group_name_Hall '-P 1'
_symmetry_space_group_name_H-M 'P -1'
_atom_sites_solution_hydrogens geom
_atom_sites_solution_primary direct
_atom_sites_solution_secondary difmap
_audit_creation_method SHELXL-97
_cell_angle_alpha 87.880(3)
_cell_angle_beta 80.469(2)
_cell_angle_gamma 76.185(2)
_cell_formula_units_Z 2
_cell_length_a 6.8088(10)
_cell_length_b 11.9870(18)
_cell_length_c 14.349(2)
_cell_measurement_reflns_used 485
_cell_measurement_temperature 296(2)
_cell_measurement_theta_max 18.89
_cell_measurement_theta_min 2.88
_cell_volume 1121.5(3)
_computing_cell_refinement 'Bruker SMART'
_computing_data_collection 'Bruker SMART'
_computing_data_reduction 'Bruker SAINT'
_computing_molecular_graphics 'Bruker SHELXTL'
_computing_publication_material 'Bruker SHELXTL'
_computing_structure_refinement 'SHELXL-97 (Sheldrick, 1997)'
_computing_structure_solution 'SHELXS-97 (Sheldrick, 1990)'
_diffrn_ambient_temperature 296(2)
_diffrn_measured_fraction_theta_full 0.982
_diffrn_measured_fraction_theta_max 0.982
_diffrn_measurement_device_type 'Bruker SMART CCD'
_diffrn_measurement_method phi/omega
_diffrn_radiation_monochromator graphite
_diffrn_radiation_source 'fine-focus sealed tube'
_diffrn_radiation_type MoK\a
_diffrn_radiation_wavelength 0.71073
_diffrn_reflns_av_R_equivalents 0.0324
_diffrn_reflns_av_sigmaI/netI 0.1010
_diffrn_reflns_limit_h_max 8
_diffrn_reflns_limit_h_min -7
_diffrn_reflns_limit_k_max 14
_diffrn_reflns_limit_k_min -13
_diffrn_reflns_limit_l_max 17
_diffrn_reflns_limit_l_min -13
_diffrn_reflns_number 5732
_diffrn_reflns_theta_full 25.10
_diffrn_reflns_theta_max 25.10
_diffrn_reflns_theta_min 1.44
_exptl_absorpt_coefficient_mu 0.098
_exptl_absorpt_correction_T_max 0.9932
_exptl_absorpt_correction_T_min 0.9734
_exptl_absorpt_correction_type none
_exptl_crystal_density_diffrn 1.358
_exptl_crystal_density_meas 0
_exptl_crystal_density_method 'not measured'
_exptl_crystal_F_000 480
_exptl_crystal_size_max 0.28
_exptl_crystal_size_mid 0.16
_exptl_crystal_size_min 0.07
_refine_diff_density_max 0.174
_refine_diff_density_min -0.172
_refine_diff_density_rms 0.044
_refine_ls_extinction_coef 0.0005(14)
_refine_ls_extinction_expression Fc^*^=kFc[1+0.001xFc^2^\l^3^/sin(2\q)]^-1/4^
_refine_ls_extinction_method SHELXL
_refine_ls_goodness_of_fit_ref 0.969
_refine_ls_hydrogen_treatment mixed
_refine_ls_matrix_type full
_refine_ls_number_parameters 310
_refine_ls_number_reflns 3921
_refine_ls_number_restraints 0
_refine_ls_restrained_S_all 0.969
_refine_ls_R_factor_all 0.1786
_refine_ls_R_factor_gt 0.0639
_refine_ls_shift/su_max 0.000
_refine_ls_shift/su_mean 0.000
_refine_ls_structure_factor_coef Fsqd
_refine_ls_weighting_details 'calc w=1/[\s^2^(Fo^2^)+(0.0647P)^2^+0.0282P] where P=(Fo^2^+2Fc^2^)/3'
_refine_ls_weighting_scheme calc
_refine_ls_wR_factor_gt 0.1276
_refine_ls_wR_factor_ref 0.1781
_reflns_number_gt 1550
_reflns_number_total 3921
_reflns_threshold_expression >2sigma(I)
_cod_data_source_file 1267-2016.cff
_cod_data_source_block xb1472
_cod_depositor_comments
;
The following automatic conversions were performed:
'_symmetry_cell_setting' value 'Triclinic' changed to 'triclinic'
according to '/home/saulius/struct/CIF-dictionaries/cif_core.dic'
dictionary named 'cif_core.dic' version 2.4.1 from 2010-06-29.

Automatic conversion script
Id: cif_fix_enum 1555 2011-01-17 13:19:09Z saulius 
;
_cod_original_sg_symbol_H-M P-1
_cod_database_code 8102132

loop_
_symmetry_equiv_pos_as_xyz
'x, y, z'
'-x, -y, -z'

loop_
_atom_site_label
_atom_site_type_symbol
_atom_site_fract_x
_atom_site_fract_y
_atom_site_fract_z
_atom_site_U_iso_or_equiv
_atom_site_adp_type
_atom_site_occupancy
_atom_site_symmetry_multiplicity
_atom_site_Wyckoff_symbol
_atom_site_calc_flag
_atom_site_refinement_flags
_atom_site_disorder_assembly
_atom_site_disorder_group
N1 N 0.1151(5) 1.0226(3) 0.6715(3) 0.0597(10) Uani 1 2 i d . . .
N2 N 0.9602(6) 0.7619(3) 0.8953(3) 0.0664(11) Uani 1 2 i d . . .
O1 O 0.2284(4) 0.5004(3) 0.36670(19) 0.0670(9) Uani 1 2 i d . . .
O2 O 0.0068(4) 0.5842(2) 0.2130(2) 0.0705(9) Uani 1 2 i d . . .
O3 O -0.7104(5) 0.6830(3) -0.0233(3) 0.0843(11) Uani 1 2 i d . . .
H3 H -0.8094 0.7128 -0.0488 0.126 Uiso 1 2 i calc R . .
O4 O -0.8025(5) 0.8476(3) 0.0557(2) 0.0807(11) Uani 1 2 i d . . .
O5 O 0.7965(4) 0.1355(3) 0.5913(2) 0.0790(10) Uani 1 2 i d . . .
H5 H 0.8952 0.0963 0.6127 0.119 Uiso 1 2 i calc R . .
O6 O 1.0409(5) 0.1831(3) 0.4871(2) 0.0842(11) Uani 1 2 i d . . .
C1 C 0.3040(7) 0.9906(4) 0.6228(3) 0.0661(13) Uani 1 2 i d . . .
H1 H 0.3237 1.0046 0.5581 0.079 Uiso 1 2 i calc R . .
C2 C 0.4722(6) 0.9375(4) 0.6641(3) 0.0678(14) Uani 1 2 i d . . .
H2 H 0.6010 0.9151 0.6273 0.081 Uiso 1 2 i calc R . .
C3 C 0.4476(6) 0.9182(3) 0.7596(3) 0.0519(12) Uani 1 2 i d . . .
C4 C 0.2528(7) 0.9529(4) 0.8105(3) 0.0646(13) Uani 1 2 i d . . .
H4 H 0.2295 0.9423 0.8755 0.078 Uiso 1 2 i calc R . .
C5 C 0.0916(6) 1.0041(4) 0.7632(3) 0.0659(14) Uani 1 2 i d . . .
H5A H -0.0393 1.0264 0.7981 0.079 Uiso 1 2 i calc R . .
C6 C 0.6247(6) 0.8627(4) 0.8067(3) 0.0544(12) Uani 1 2 i d . . .
C7 C 0.7757(7) 0.7734(4) 0.7655(3) 0.0914(18) Uani 1 2 i d . . .
H7 H 0.7690 0.7451 0.7070 0.110 Uiso 1 2 i calc R . .
C8 C 0.9400(7) 0.7253(4) 0.8124(4) 0.0957(19) Uani 1 2 i d . . .
H8 H 1.0408 0.6642 0.7838 0.115 Uiso 1 2 i calc R . .
C9 C 0.8139(6) 0.8476(4) 0.9348(3) 0.0623(13) Uani 1 2 i d . . .
H9 H 0.8242 0.8749 0.9932 0.075 Uiso 1 2 i calc R . .
C10 C 0.6457(6) 0.8985(4) 0.8931(3) 0.0627(13) Uani 1 2 i d . . .
H10 H 0.5453 0.9580 0.9242 0.075 Uiso 1 2 i calc R . .
C11 C 0.6948(6) 0.2764(4) 0.4795(3) 0.0534(12) Uani 1 2 i d . . .
C12 C 0.7422(6) 0.3562(4) 0.4131(3) 0.0629(13) Uani 1 2 i d . . .
H12 H 0.8787 0.3582 0.3943 0.075 Uiso 1 2 i calc R . .
C13 C 0.5922(6) 0.4333(4) 0.3737(3) 0.0684(14) Uani 1 2 i d . . .
H13 H 0.6277 0.4866 0.3293 0.082 Uiso 1 2 i calc R . .
C14 C 0.3896(6) 0.4303(4) 0.4011(3) 0.0548(12) Uani 1 2 i d . . .
C15 C 0.3384(6) 0.3534(4) 0.4693(3) 0.0626(13) Uani 1 2 i d . . .
H15 H 0.2015 0.3533 0.4898 0.075 Uiso 1 2 i calc R . .
C16 C 0.4899(6) 0.2769(4) 0.5072(3) 0.0629(13) Uani 1 2 i d . . .
H16 H 0.4538 0.2245 0.5523 0.076 Uiso 1 2 i calc R . .
C17 C 0.8620(8) 0.1950(4) 0.5177(3) 0.0629(13) Uani 1 2 i d . . .
C18 C 0.2703(6) 0.5857(4) 0.2995(3) 0.0641(13) Uani 1 2 i d . . .
H18A H 0.3586 0.5494 0.2433 0.077 Uiso 1 2 i calc R . .
H18B H 0.3395 0.6358 0.3260 0.077 Uiso 1 2 i calc R . .
C19 C 0.0713(6) 0.6538(4) 0.2745(3) 0.0632(13) Uani 1 2 i d . . .
H19A H -0.0302 0.6728 0.3311 0.076 Uiso 1 2 i calc R . .
H19B H 0.0894 0.7246 0.2433 0.076 Uiso 1 2 i calc R . .
C20 C -0.1641(6) 0.6312(4) 0.1738(3) 0.0576(12) Uani 1 2 i d . . .
C21 C -0.1989(6) 0.5676(4) 0.1021(3) 0.0649(13) Uani 1 2 i d . . .
H21 H -0.1074 0.4983 0.0834 0.078 Uiso 1 2 i calc R . .
C22 C -0.3678(6) 0.6063(4) 0.0583(3) 0.0618(13) Uani 1 2 i d . . .
H22 H -0.3896 0.5628 0.0103 0.074 Uiso 1 2 i calc R . .
C23 C -0.5056(6) 0.7093(4) 0.0851(3) 0.0513(11) Uani 1 2 i d . . .
C24 C -0.4686(6) 0.7727(4) 0.1568(3) 0.0545(12) Uani 1 2 i d . . .
H24 H -0.5597 0.8423 0.1752 0.065 Uiso 1 2 i calc R . .
C25 C -0.3002(6) 0.7349(4) 0.2011(3) 0.0574(12) Uani 1 2 i d . . .
H25 H -0.2780 0.7785 0.2489 0.069 Uiso 1 2 i calc R . .
C26 C -0.6880(7) 0.7543(4) 0.0390(3) 0.0599(12) Uani 1 2 i d . . .

loop_
_atom_site_aniso_label
_atom_site_aniso_U_11
_atom_site_aniso_U_22
_atom_site_aniso_U_33
_atom_site_aniso_U_23
_atom_site_aniso_U_13
_atom_site_aniso_U_12
N1 0.062(3) 0.061(2) 0.056(3) 0.011(2) -0.023(2) -0.007(2)
N2 0.073(3) 0.065(3) 0.061(3) -0.004(2) -0.028(2) -0.003(2)
O1 0.0529(19) 0.084(2) 0.069(2) 0.0260(18) -0.0276(16) -0.0157(16)
O2 0.072(2) 0.065(2) 0.076(2) -0.0021(16) -0.0438(18) 0.0032(17)
O3 0.085(3) 0.074(2) 0.099(3) -0.012(2) -0.055(2) 0.0005(19)
O4 0.078(2) 0.073(2) 0.087(3) -0.0143(19) -0.0404(19) 0.0106(19)
O5 0.066(2) 0.085(3) 0.086(3) 0.030(2) -0.0307(18) -0.0105(19)
O6 0.055(2) 0.095(3) 0.100(3) 0.026(2) -0.0198(19) -0.0128(19)
C1 0.064(3) 0.083(4) 0.046(3) 0.002(2) -0.012(3) -0.004(3)
C2 0.058(3) 0.085(4) 0.055(3) 0.002(3) -0.019(2) -0.001(3)
C3 0.055(3) 0.050(3) 0.051(3) 0.005(2) -0.018(2) -0.008(2)
C4 0.064(3) 0.081(4) 0.048(3) 0.011(3) -0.015(3) -0.015(3)
C5 0.053(3) 0.073(3) 0.068(4) 0.013(3) -0.010(3) -0.009(2)
C6 0.050(3) 0.061(3) 0.053(3) 0.003(2) -0.020(2) -0.005(2)
C7 0.093(4) 0.092(4) 0.077(4) -0.028(3) -0.051(3) 0.031(3)
C8 0.095(4) 0.091(4) 0.089(4) -0.033(3) -0.049(3) 0.032(3)
C9 0.063(3) 0.077(4) 0.046(3) -0.001(2) -0.016(2) -0.011(3)
C10 0.054(3) 0.079(3) 0.049(3) -0.002(2) -0.015(2) 0.001(2)
C11 0.052(3) 0.061(3) 0.052(3) 0.008(2) -0.023(2) -0.014(2)
C12 0.041(3) 0.084(4) 0.064(3) 0.010(3) -0.012(2) -0.013(2)
C13 0.053(3) 0.087(4) 0.069(3) 0.025(3) -0.022(2) -0.018(3)
C14 0.052(3) 0.063(3) 0.052(3) 0.013(2) -0.022(2) -0.012(2)
C15 0.050(3) 0.068(3) 0.069(3) 0.019(3) -0.016(2) -0.012(2)
C16 0.066(3) 0.065(3) 0.063(3) 0.015(2) -0.024(3) -0.019(3)
C17 0.067(3) 0.063(3) 0.063(4) 0.015(3) -0.026(3) -0.015(3)
C18 0.061(3) 0.075(3) 0.061(3) 0.017(3) -0.026(2) -0.017(2)
C19 0.062(3) 0.068(3) 0.063(3) 0.006(2) -0.027(2) -0.009(2)
C20 0.059(3) 0.060(3) 0.056(3) 0.008(2) -0.024(2) -0.008(2)
C21 0.071(3) 0.060(3) 0.063(3) -0.009(2) -0.025(3) -0.003(2)
C22 0.063(3) 0.062(3) 0.062(3) -0.001(2) -0.030(2) -0.005(2)
C23 0.050(3) 0.054(3) 0.052(3) 0.010(2) -0.018(2) -0.010(2)
C24 0.055(3) 0.053(3) 0.052(3) -0.001(2) -0.015(2) -0.002(2)
C25 0.066(3) 0.058(3) 0.053(3) -0.001(2) -0.026(2) -0.013(2)
C26 0.063(3) 0.057(3) 0.063(4) 0.001(3) -0.021(3) -0.013(3)

loop_
_atom_type_symbol
_atom_type_description
_atom_type_scat_dispersion_real
_atom_type_scat_dispersion_imag
_atom_type_scat_source
C C 0.0033 0.0016 'International Tables Vol C Tables 4.2.6.8 and 6.1.1.4'
H H 0.0000 0.0000 'International Tables Vol C Tables 4.2.6.8 and 6.1.1.4'
N N 0.0061 0.0033 'International Tables Vol C Tables 4.2.6.8 and 6.1.1.4'
O O 0.0106 0.0060 'International Tables Vol C Tables 4.2.6.8 and 6.1.1.4'

loop_
_geom_angle_atom_site_label_1
_geom_angle_atom_site_label_2
_geom_angle_atom_site_label_3
_geom_angle
_geom_angle_site_symmetry_1
_geom_angle_site_symmetry_3
_geom_angle_publ_flag
C5 N1 C1 117.5(4) . . ?
C9 N2 C8 116.9(4) . . ?
C14 O1 C18 118.1(3) . . ?
C20 O2 C19 118.2(3) . . ?
C26 O3 H3 109.5 . . ?
C17 O5 H5 109.5 . . ?
N1 C1 C2 122.9(4) . . ?
N1 C1 H1 118.5 . . ?
C2 C1 H1 118.5 . . ?
C3 C2 C1 119.6(4) . . ?
C3 C2 H2 120.2 . . ?
C1 C2 H2 120.2 . . ?
C2 C3 C4 117.6(4) . . ?
C2 C3 C6 121.2(4) . . ?
C4 C3 C6 121.2(4) . . ?
C3 C4 C5 119.2(4) . . ?
C3 C4 H4 120.4 . . ?
C5 C4 H4 120.4 . . ?
N1 C5 C4 123.2(4) . . ?
N1 C5 H5A 118.4 . . ?
C4 C5 H5A 118.4 . . ?
C7 C6 C10 116.6(4) . . ?
C7 C6 C3 121.6(4) . . ?
C10 C6 C3 121.8(4) . . ?
C6 C7 C8 119.3(5) . . ?
C6 C7 H7 120.4 . . ?
C8 C7 H7 120.4 . . ?
N2 C8 C7 123.6(5) . . ?
N2 C8 H8 118.2 . . ?
C7 C8 H8 118.2 . . ?
N2 C9 C10 122.7(4) . . ?
N2 C9 H9 118.7 . . ?
C10 C9 H9 118.7 . . ?
C6 C10 C9 121.0(4) . . ?
C6 C10 H10 119.5 . . ?
C9 C10 H10 119.5 . . ?
C12 C11 C16 117.6(4) . . ?
C12 C11 C17 119.4(4) . . ?
C16 C11 C17 123.0(4) . . ?
C11 C12 C13 121.9(4) . . ?
C11 C12 H12 119.0 . . ?
C13 C12 H12 119.0 . . ?
C14 C13 C12 119.2(4) . . ?
C14 C13 H13 120.4 . . ?
C12 C13 H13 120.4 . . ?
O1 C14 C13 124.9(4) . . ?
O1 C14 C15 115.3(4) . . ?
C13 C14 C15 119.8(4) . . ?
C14 C15 C16 120.0(4) . . ?
C14 C15 H15 120.0 . . ?
C16 C15 H15 120.0 . . ?
C15 C16 C11 121.4(4) . . ?
C15 C16 H16 119.3 . . ?
C11 C16 H16 119.3 . . ?
O6 C17 O5 122.1(4) . . ?
O6 C17 C11 124.4(5) . . ?
O5 C17 C11 113.6(4) . . ?
O1 C18 C19 108.4(3) . . ?
O1 C18 H18A 110.0 . . ?
C19 C18 H18A 110.0 . . ?
O1 C18 H18B 110.0 . . ?
C19 C18 H18B 110.0 . . ?
H18A C18 H18B 108.4 . . ?
O2 C19 C18 107.0(3) . . ?
O2 C19 H19A 110.3 . . ?
C18 C19 H19A 110.3 . . ?
O2 C19 H19B 110.3 . . ?
C18 C19 H19B 110.3 . . ?
H19A C19 H19B 108.6 . . ?
O2 C20 C25 124.8(4) . . ?
O2 C20 C21 115.6(4) . . ?
C25 C20 C21 119.6(4) . . ?
C22 C21 C20 120.5(4) . . ?
C22 C21 H21 119.7 . . ?
C20 C21 H21 119.7 . . ?
C23 C22 C21 120.5(4) . . ?
C23 C22 H22 119.7 . . ?
C21 C22 H22 119.7 . . ?
C22 C23 C24 118.4(4) . . ?
C22 C23 C26 122.1(4) . . ?
C24 C23 C26 119.5(4) . . ?
C25 C24 C23 121.6(4) . . ?
C25 C24 H24 119.2 . . ?
C23 C24 H24 119.2 . . ?
C24 C25 C20 119.4(4) . . ?
C24 C25 H25 120.3 . . ?
C20 C25 H25 120.3 . . ?
O4 C26 O3 123.3(4) . . ?
O4 C26 C23 123.8(5) . . ?
O3 C26 C23 113.0(4) . . ?

loop_
_geom_bond_atom_site_label_1
_geom_bond_atom_site_label_2
_geom_bond_distance
_geom_bond_site_symmetry_2
_geom_bond_publ_flag
N1 C5 1.315(5) . ?
N1 C1 1.333(5) . ?
N2 C9 1.318(5) . ?
N2 C8 1.321(5) . ?
O1 C14 1.365(4) . ?
O1 C18 1.426(4) . ?
O2 C20 1.367(4) . ?
O2 C19 1.423(4) . ?
O3 C26 1.310(5) . ?
O3 H3 0.8200 . ?
O4 C26 1.207(5) . ?
O5 C17 1.328(5) . ?
O5 H5 0.8200 . ?
O6 C17 1.200(5) . ?
C1 C2 1.385(5) . ?
C1 H1 0.9300 . ?
C2 C3 1.370(5) . ?
C2 H2 0.9300 . ?
C3 C4 1.380(5) . ?
C3 C6 1.485(5) . ?
C4 C5 1.391(5) . ?
C4 H4 0.9300 . ?
C5 H5A 0.9300 . ?
C6 C7 1.368(5) . ?
C6 C10 1.367(5) . ?
C7 C8 1.396(5) . ?
C7 H7 0.9300 . ?
C8 H8 0.9300 . ?
C9 C10 1.382(5) . ?
C9 H9 0.9300 . ?
C10 H10 0.9300 . ?
C11 C12 1.379(5) . ?
C11 C16 1.385(5) . ?
C11 C17 1.479(5) . ?
C12 C13 1.386(5) . ?
C12 H12 0.9300 . ?
C13 C14 1.379(5) . ?
C13 H13 0.9300 . ?
C14 C15 1.379(5) . ?
C15 C16 1.377(5) . ?
C15 H15 0.9300 . ?
C16 H16 0.9300 . ?
C18 C19 1.497(5) . ?
C18 H18A 0.9700 . ?
C18 H18B 0.9700 . ?
C19 H19A 0.9700 . ?
C19 H19B 0.9700 . ?
C20 C25 1.387(5) . ?
C20 C21 1.386(5) . ?
C21 C22 1.377(5) . ?
C21 H21 0.9300 . ?
C22 C23 1.384(5) . ?
C22 H22 0.9300 . ?
C23 C24 1.391(5) . ?
C23 C26 1.482(5) . ?
C24 C25 1.377(5) . ?
C24 H24 0.9300 . ?
C25 H25 0.9300 . ?

loop_
_geom_torsion_atom_site_label_1
_geom_torsion_atom_site_label_2
_geom_torsion_atom_site_label_3
_geom_torsion_atom_site_label_4
_geom_torsion
_geom_torsion_site_symmetry_1
_geom_torsion_site_symmetry_2
_geom_torsion_site_symmetry_3
_geom_torsion_site_symmetry_4
_geom_torsion_publ_flag
C5 N1 C1 C2 1.3(7) . . . . ?
N1 C1 C2 C3 -1.3(7) . . . . ?
C1 C2 C3 C4 0.2(7) . . . . ?
C1 C2 C3 C6 -179.3(4) . . . . ?
C2 C3 C4 C5 0.8(6) . . . . ?
C6 C3 C4 C5 -179.8(4) . . . . ?
C1 N1 C5 C4 -0.3(7) . . . . ?
C3 C4 C5 N1 -0.7(7) . . . . ?
C2 C3 C6 C7 -39.4(7) . . . . ?
C4 C3 C6 C7 141.2(5) . . . . ?
C2 C3 C6 C10 140.3(5) . . . . ?
C4 C3 C6 C10 -39.2(6) . . . . ?
C10 C6 C7 C8 -0.5(7) . . . . ?
C3 C6 C7 C8 179.2(4) . . . . ?
C9 N2 C8 C7 0.9(8) . . . . ?
C6 C7 C8 N2 -0.6(9) . . . . ?
C8 N2 C9 C10 -0.1(7) . . . . ?
C7 C6 C10 C9 1.2(7) . . . . ?
C3 C6 C10 C9 -178.5(4) . . . . ?
N2 C9 C10 C6 -1.0(7) . . . . ?
C16 C11 C12 C13 -1.1(7) . . . . ?
C17 C11 C12 C13 179.0(4) . . . . ?
C11 C12 C13 C14 -0.3(7) . . . . ?
C18 O1 C14 C13 -1.9(6) . . . . ?
C18 O1 C14 C15 176.9(4) . . . . ?
C12 C13 C14 O1 -179.1(4) . . . . ?
C12 C13 C14 C15 2.2(7) . . . . ?
O1 C14 C15 C16 178.5(4) . . . . ?
C13 C14 C15 C16 -2.6(7) . . . . ?
C14 C15 C16 C11 1.2(7) . . . . ?
C12 C11 C16 C15 0.7(7) . . . . ?
C17 C11 C16 C15 -179.4(4) . . . . ?
C12 C11 C17 O6 -9.6(7) . . . . ?
C16 C11 C17 O6 170.5(5) . . . . ?
C12 C11 C17 O5 169.8(4) . . . . ?
C16 C11 C17 O5 -10.2(6) . . . . ?
C14 O1 C18 C19 -178.3(3) . . . . ?
C20 O2 C19 C18 -174.7(3) . . . . ?
O1 C18 C19 O2 -75.8(4) . . . . ?
C19 O2 C20 C25 -11.4(6) . . . . ?
C19 O2 C20 C21 168.9(4) . . . . ?
O2 C20 C21 C22 179.3(4) . . . . ?
C25 C20 C21 C22 -0.4(7) . . . . ?
C20 C21 C22 C23 0.0(7) . . . . ?
C21 C22 C23 C24 0.3(6) . . . . ?
C21 C22 C23 C26 179.3(4) . . . . ?
C22 C23 C24 C25 -0.3(6) . . . . ?
C26 C23 C24 C25 -179.4(4) . . . . ?
C23 C24 C25 C20 0.0(6) . . . . ?
O2 C20 C25 C24 -179.3(4) . . . . ?
C21 C20 C25 C24 0.4(6) . . . . ?
C22 C23 C26 O4 -174.2(4) . . . . ?
C24 C23 C26 O4 4.8(7) . . . . ?
C22 C23 C26 O3 4.7(6) . . . . ?
C24 C23 C26 O3 -176.3(4) . . . . ?

loop_
_cod_related_entry_id
_cod_related_entry_database
_cod_related_entry_code
1 ChemSpider 30653912
